data_4127909
loop_
_publ_author_name
'Horibe, Takahiro'
'Ohmura, Shuhei'
'Ishihara, Kazuaki'

_publ_section_title
;
 Structure and Reactivity of Aromatic Radical Cations Generated by
 FeCl<sub>3</sub>.
;
_journal_issue 5
_journal_name_full 'Journal of the American Chemical Society'
_journal_page_first 1877
_journal_page_last 1881
_journal_paper_doi 10.1021/jacs.8b12827
_journal_volume 141
_journal_year 2019
_chemical_formula_moiety 'C24 H21 Cl O2'
_chemical_formula_sum 'C24 H21 Cl O2'
_chemical_formula_weight 376.86
_space_group_crystal_system monoclinic
_space_group_IT_number 14
_space_group_name_Hall '-P 2yn'
_space_group_name_H-M_alt 'P 1 21/n 1'
_symmetry_space_group_name_Hall '-P 2yn'
_symmetry_space_group_name_H-M 'P 1 21/n 1'
_atom_sites_solution_hydrogens geom
_atom_sites_solution_primary dual
_audit_creation_date 2018-09-06
_audit_creation_method
;
Olex2 1.2-ac3
(compiled 2017.08.10 svn.r3458 for OlexSys, GUI svn.r5381)
;
_cell_angle_alpha 90
_cell_angle_beta 90.455(7)
_cell_angle_gamma 90
_cell_formula_units_Z 4
_cell_length_a 12.3265(10)
_cell_length_b 5.7733(6)
_cell_length_c 26.867(2)
_cell_measurement_reflns_used 2166
_cell_measurement_temperature 123
_cell_measurement_theta_max 25.8810
_cell_measurement_theta_min 2.7960
_cell_volume 1911.9(3)
_computing_cell_refinement 'CrysAlisPro 1.171.38.46 (Rigaku OD, 2015)'
_computing_data_collection 'CrysAlisPro 1.171.38.46 (Rigaku OD, 2015)'
_computing_data_reduction 'CrysAlisPro 1.171.38.46 (Rigaku OD, 2015)'
_computing_molecular_graphics 'Olex2 (Dolomanov et al., 2009)'
_computing_publication_material 'Olex2 (Dolomanov et al., 2009)'
_computing_structure_refinement 'ShelXL (Sheldrick, 2015)'
_computing_structure_solution 'ShelXT (Sheldrick, 2015)'
_diffrn_ambient_temperature 123
_diffrn_detector 'CCD plate'
_diffrn_measured_fraction_theta_full 0.998
_diffrn_measured_fraction_theta_max 0.901
_diffrn_measurement_details
;
List of Runs (angles in degrees, time in seconds):

  # Type    Start    End  Width  t~exp~   \w     \q     \k     \f   Frames
--------------------------------------------------------------------------
  1  \w   -105.00  75.00   0.50    5.00    --  -15.00  45.00   0.00  360
  2  \w   -105.00  75.00   0.50    5.00    --  -15.00  45.00  90.00  360
;
_diffrn_measurement_device 'abstract diffractometer'
_diffrn_measurement_device_type 'dtrek-CrysAlisPro-abstract goniometer imported rigaku-d*trek images'
_diffrn_measurement_method '\w scans'
_diffrn_orient_matrix_type 'CrysAlisPro convention (1999,Acta A55,543-557)'
_diffrn_orient_matrix_UB_11 -0.0346411000
_diffrn_orient_matrix_UB_12 0.0946013000
_diffrn_orient_matrix_UB_13 -0.0057329000
_diffrn_orient_matrix_UB_21 -0.0267428000
_diffrn_orient_matrix_UB_22 -0.0679373000
_diffrn_orient_matrix_UB_23 -0.0183575000
_diffrn_orient_matrix_UB_31 -0.0373174000
_diffrn_orient_matrix_UB_32 -0.0389622000
_diffrn_orient_matrix_UB_33 0.0181231000
_diffrn_radiation_monochromator graphite
_diffrn_radiation_probe x-ray
_diffrn_radiation_type MoK\a
_diffrn_radiation_wavelength 0.71073
_diffrn_reflns_av_R_equivalents 0.1155
_diffrn_reflns_av_unetI/netI 0.1833
_diffrn_reflns_Laue_measured_fraction_full 0.998
_diffrn_reflns_Laue_measured_fraction_max 0.901
_diffrn_reflns_limit_h_max 15
_diffrn_reflns_limit_h_min -16
_diffrn_reflns_limit_k_max 8
_diffrn_reflns_limit_k_min -7
_diffrn_reflns_limit_l_max 32
_diffrn_reflns_limit_l_min -36
_diffrn_reflns_number 16771
_diffrn_reflns_point_group_measured_fraction_full 0.998
_diffrn_reflns_point_group_measured_fraction_max 0.901
_diffrn_reflns_theta_full 25.242
_diffrn_reflns_theta_max 30.500
_diffrn_reflns_theta_min 1.812
_diffrn_source 'fine-focus sealed X-ray tube'
_diffrn_source_type 'Enhance (Mo) X-ray Source'
_exptl_absorpt_coefficient_mu 0.216
_exptl_absorpt_correction_T_max 1.00000
_exptl_absorpt_correction_T_min 0.42875
_exptl_absorpt_correction_type multi-scan
_exptl_absorpt_process_details
;
CrysAlisPro 1.171.38.46 (Rigaku Oxford Diffraction, 2015)
Empirical absorption correction using spherical harmonics,
 implemented in SCALE3 ABSPACK scaling algorithm.
;
_exptl_crystal_colour 'clear colourless'
_exptl_crystal_colour_lustre clear
_exptl_crystal_colour_primary colourless
_exptl_crystal_density_diffrn 1.309
_exptl_crystal_description needle
_exptl_crystal_F_000 792
_exptl_crystal_size_max 0.65
_exptl_crystal_size_mid 0.05
_exptl_crystal_size_min 0.01
_refine_diff_density_max 0.313
_refine_diff_density_min -0.319
_refine_diff_density_rms 0.074
_refine_ls_extinction_method none
_refine_ls_goodness_of_fit_ref 0.981
_refine_ls_hydrogen_treatment constr
_refine_ls_matrix_type full
_refine_ls_number_parameters 245
_refine_ls_number_reflns 5270
_refine_ls_number_restraints 0
_refine_ls_restrained_S_all 0.981
_refine_ls_R_factor_all 0.1965
_refine_ls_R_factor_gt 0.0716
_refine_ls_shift/su_max 0.000
_refine_ls_shift/su_mean 0.000
_refine_ls_structure_factor_coef Fsqd
_refine_ls_weighting_details 'w=1/[\s^2^(Fo^2^)+(0.0516P)^2^+0.2658P] where P=(Fo^2^+2Fc^2^)/3'
_refine_ls_weighting_scheme calc
_refine_ls_wR_factor_gt 0.1283
_refine_ls_wR_factor_ref 0.1666
_reflns_Friedel_coverage 0.000
_reflns_number_gt 2296
_reflns_number_total 5270
_reflns_threshold_expression 'I > 2\s(I)'
_cod_data_source_file ja8b12827_si_002.cif
_cod_data_source_block 20180906-
_cod_database_code 4127909
_shelx_shelxl_version_number 2018/1
_shelx_space_group_comment
;
The symmetry employed for this shelxl refinement is uniquely defined
by the following loop, which should always be used as a source of
symmetry information in preference to the above space-group names.
They are only intended as comments.
;
_reflns_odcompleteness_completeness 90.06
_reflns_odcompleteness_iscentric 1
_reflns_odcompleteness_theta 30.43
_olex2_refinement_description
;
1. Fixed Uiso
 At 1.2 times of:
  All C(H) groups, All C(H,H) groups
 At 1.5 times of:
  All C(H,H,H) groups
2.a Ternary CH refined with riding coordinates:
 C00A(H00A), C00C(H00C), C00D(H00D)
2.b Secondary CH2 refined with riding coordinates:
 C00M(H00J,H00M)
2.c Aromatic/amide H refined with riding coordinates:
 C008(H008), C00B(H00B), C00E(H00E), C00F(H00F), C00G(H00G), C00H(H00H),
 C00I(H00I), C00K(H00K), C00L(H00L), C00N(H00N), C00O(H00O), C00P(H00P),
 C00R(H00T)
2.d Idealised Me refined as rotating group:
 C00Q(H00Q,H00R,H00S)
;
_olex2_submission_special_instructions 'No special instructions were received'
_oxdiff_exptl_absorpt_empirical_details
;
Empirical correction (ABSPACK) includes:
- Absorption correction using spherical harmonics
- Frame scaling
;
_oxdiff_exptl_absorpt_empirical_full_max 1.355
_oxdiff_exptl_absorpt_empirical_full_min 0.603

loop_
_space_group_symop_operation_xyz
'x, y, z'
'-x+1/2, y+1/2, -z+1/2'
'-x, -y, -z'
'x-1/2, -y-1/2, z-1/2'

loop_
_atom_site_label
_atom_site_type_symbol
_atom_site_fract_x
_atom_site_fract_y
_atom_site_fract_z
_atom_site_U_iso_or_equiv
_atom_site_adp_type
_atom_site_occupancy
_atom_site_site_symmetry_order
_atom_site_calc_flag
_atom_site_refinement_flags_posn
Cl01 Cl 0.17322(6) 0.17027(17) 0.69398(3) 0.0435(3) Uani 1 1 d .
O002 O 0.95523(15) 0.1047(4) 0.76248(7) 0.0295(5) Uani 1 1 d .
O003 O 0.74359(17) 0.6647(4) 0.54113(7) 0.0356(6) Uani 1 1 d .
C004 C 0.8405(2) 0.4732(5) 0.47839(10) 0.0212(7) Uani 1 1 d .
C005 C 0.7500(2) 0.2134(5) 0.64015(10) 0.0199(7) Uani 1 1 d .
C006 C 0.8884(2) 0.1292(5) 0.72165(10) 0.0224(7) Uani 1 1 d .
C007 C 0.4797(2) 0.0977(5) 0.60346(10) 0.0224(7) Uani 1 1 d .
C008 C 0.7625(2) 0.3760(5) 0.67825(10) 0.0231(7) Uani 1 1 d .
H008 H 0.724227 0.514575 0.676645 0.028 Uiso 1 1 calc R
C009 C 0.7671(2) 0.4794(6) 0.52212(10) 0.0238(7) Uani 1 1 d .
C00A C 0.5892(2) 0.0866(5) 0.57910(10) 0.0226(7) Uani 1 1 d .
H00A H 0.618471 -0.070322 0.582803 0.027 Uiso 1 1 calc R
C00B C 0.9045(2) 0.6666(5) 0.46859(10) 0.0256(7) Uani 1 1 d .
H00B H 0.900239 0.795808 0.489146 0.031 Uiso 1 1 calc R
C00C C 0.6769(2) 0.2645(5) 0.59633(10) 0.0223(7) Uani 1 1 d .
H00C H 0.641869 0.414821 0.601601 0.027 Uiso 1 1 calc R
C00D C 0.7229(2) 0.2576(5) 0.54294(10) 0.0227(7) Uani 1 1 d .
H00D H 0.776578 0.133273 0.539960 0.027 Uiso 1 1 calc R
C00E C 0.8471(2) 0.2828(5) 0.44738(10) 0.0262(7) Uani 1 1 d .
H00E H 0.805047 0.152568 0.453785 0.031 Uiso 1 1 calc R
C00F C 0.8768(2) -0.0349(5) 0.68471(10) 0.0244(7) Uani 1 1 d .
H00F H 0.915076 -0.173477 0.686650 0.029 Uiso 1 1 calc R
C00G C 0.8076(2) 0.0077(5) 0.64439(10) 0.0253(7) Uani 1 1 d .
H00G H 0.799864 -0.104463 0.619774 0.030 Uiso 1 1 calc R
C00H C 0.8314(2) 0.3344(5) 0.71857(10) 0.0254(7) Uani 1 1 d .
H00H H 0.838944 0.445204 0.743482 0.030 Uiso 1 1 calc R
C00I C 0.3114(2) 0.2974(6) 0.62197(10) 0.0293(8) Uani 1 1 d .
H00I H 0.263477 0.418728 0.615838 0.035 Uiso 1 1 calc R
C00J C 0.2887(2) 0.1363(6) 0.65765(10) 0.0276(7) Uani 1 1 d .
C00K C 0.4065(2) 0.2784(5) 0.59494(10) 0.0275(7) Uani 1 1 d .
H00K H 0.421821 0.388225 0.570667 0.033 Uiso 1 1 calc R
C00L C 0.4522(2) -0.0643(5) 0.63930(11) 0.0303(8) Uani 1 1 d .
H00L H 0.498935 -0.187966 0.645195 0.036 Uiso 1 1 calc R
C00M C 0.6095(2) 0.1719(5) 0.52507(10) 0.0274(7) Uani 1 1 d .
H00J H 0.561196 0.295035 0.514329 0.033 Uiso 1 1 calc R
H00M H 0.612272 0.048478 0.500610 0.033 Uiso 1 1 calc R
C00N C 0.9739(2) 0.6679(6) 0.42880(11) 0.0316(8) Uani 1 1 d .
H00N H 1.017136 0.796805 0.422863 0.038 Uiso 1 1 calc R
C00O C 0.3571(3) -0.0483(6) 0.66681(12) 0.0352(8) Uani 1 1 d .
H00O H 0.340238 -0.159064 0.690663 0.042 Uiso 1 1 calc R
C00P C 0.9796(2) 0.4779(6) 0.39758(11) 0.0334(8) Uani 1 1 d .
H00P H 1.025984 0.479583 0.370462 0.040 Uiso 1 1 calc R
C00Q C 1.0006(2) -0.1196(5) 0.77186(11) 0.0339(8) Uani 1 1 d .
H00Q H 1.048457 -0.160587 0.745265 0.051 Uiso 1 1 calc GR
H00R H 0.943244 -0.231719 0.773882 0.051 Uiso 1 1 calc GR
H00S H 1.040372 -0.116927 0.802706 0.051 Uiso 1 1 calc GR
C00R C 0.9158(3) 0.2847(6) 0.40680(11) 0.0332(8) Uani 1 1 d .
H00T H 0.919212 0.156794 0.385811 0.040 Uiso 1 1 calc R

loop_
_atom_site_aniso_label
_atom_site_aniso_U_11
_atom_site_aniso_U_22
_atom_site_aniso_U_33
_atom_site_aniso_U_23
_atom_site_aniso_U_13
_atom_site_aniso_U_12
Cl01 0.0243(4) 0.0685(7) 0.0377(5) 0.0000(5) 0.0057(4) -0.0022(4)
O002 0.0228(11) 0.0395(14) 0.0260(11) 0.0028(10) -0.0134(9) -0.0003(10)
O003 0.0431(14) 0.0280(13) 0.0359(13) -0.0030(11) 0.0065(11) 0.0021(11)
C004 0.0190(16) 0.0246(17) 0.0200(14) 0.0015(14) -0.0078(12) 0.0046(13)
C005 0.0136(15) 0.0255(17) 0.0206(14) 0.0011(13) -0.0033(11) -0.0014(13)
C006 0.0150(15) 0.0320(18) 0.0202(15) 0.0006(14) -0.0077(12) -0.0048(14)
C007 0.0185(16) 0.0286(18) 0.0200(15) -0.0061(14) -0.0071(12) -0.0031(14)
C008 0.0206(16) 0.0243(17) 0.0245(16) -0.0009(14) -0.0002(13) 0.0005(13)
C009 0.0212(16) 0.0278(19) 0.0222(15) -0.0020(15) -0.0089(12) 0.0039(14)
C00A 0.0176(16) 0.0285(18) 0.0218(15) -0.0016(14) -0.0042(12) 0.0010(13)
C00B 0.0217(16) 0.0283(18) 0.0268(16) 0.0037(15) -0.0078(13) 0.0039(15)
C00C 0.0178(15) 0.0254(17) 0.0235(15) 0.0006(14) -0.0054(12) -0.0006(13)
C00D 0.0164(15) 0.0291(18) 0.0225(15) -0.0021(13) -0.0039(12) -0.0002(13)
C00E 0.0264(17) 0.0287(18) 0.0235(16) 0.0034(14) -0.0043(13) 0.0028(14)
C00F 0.0218(17) 0.0267(18) 0.0247(15) 0.0020(14) -0.0056(13) 0.0029(14)
C00G 0.0246(17) 0.0289(18) 0.0222(15) -0.0039(14) -0.0048(13) -0.0025(15)
C00H 0.0245(16) 0.0296(18) 0.0219(15) -0.0040(15) -0.0058(12) -0.0058(15)
C00I 0.0195(16) 0.045(2) 0.0234(16) 0.0018(16) -0.0079(13) 0.0051(15)
C00J 0.0160(16) 0.043(2) 0.0234(16) -0.0035(16) -0.0032(12) -0.0045(15)
C00K 0.0243(17) 0.037(2) 0.0213(16) 0.0054(14) -0.0061(13) 0.0014(15)
C00L 0.0277(18) 0.0300(19) 0.0331(17) 0.0030(16) -0.0018(14) -0.0008(15)
C00M 0.0201(16) 0.0375(19) 0.0245(16) -0.0044(15) -0.0026(12) -0.0012(15)
C00N 0.0221(17) 0.040(2) 0.0328(18) 0.0058(17) -0.0056(14) 0.0026(16)
C00O 0.032(2) 0.041(2) 0.0325(18) 0.0094(16) 0.0037(15) -0.0084(17)
C00P 0.0244(18) 0.043(2) 0.0326(18) 0.0094(17) 0.0036(14) 0.0102(16)
C00Q 0.0272(18) 0.042(2) 0.0320(18) 0.0086(16) -0.0124(14) 0.0013(16)
C00R 0.0347(19) 0.034(2) 0.0303(18) -0.0004(16) 0.0003(15) 0.0086(17)

loop_
_atom_type_symbol
_atom_type_description
_atom_type_scat_dispersion_real
_atom_type_scat_dispersion_imag
_atom_type_scat_source
C C 0.0033 0.0016 'International Tables Vol C Tables 4.2.6.8 and 6.1.1.4'
H H 0.0000 0.0000 'International Tables Vol C Tables 4.2.6.8 and 6.1.1.4'
Cl Cl 0.1484 0.1585 'International Tables Vol C Tables 4.2.6.8 and 6.1.1.4'
O O 0.0106 0.0060 'International Tables Vol C Tables 4.2.6.8 and 6.1.1.4'

loop_
_geom_angle_atom_site_label_1
_geom_angle_atom_site_label_2
_geom_angle_atom_site_label_3
_geom_angle
C006 O002 C00Q 117.7(2)
C00B C004 C009 118.6(3)
C00E C004 C009 122.2(3)
C00E C004 C00B 119.2(3)
C008 C005 C00C 120.3(3)
C00G C005 C008 117.5(3)
C00G C005 C00C 122.3(3)
O002 C006 C00F 124.2(3)
O002 C006 C00H 116.0(3)
C00F C006 C00H 119.8(3)
C00K C007 C00A 122.7(3)
C00L C007 C00A 119.8(3)
C00L C007 C00K 117.2(3)
C005 C008 H008 119.4
C00H C008 C005 121.2(3)
C00H C008 H008 119.4
O003 C009 C004 119.9(3)
O003 C009 C00D 120.2(3)
C004 C009 C00D 119.9(3)
C007 C00A H00A 109.0
C007 C00A C00C 117.7(2)
C007 C00A C00M 122.9(2)
C00C C00A H00A 109.0
C00M C00A H00A 109.0
C00M C00A C00C 87.3(2)
C004 C00B H00B 119.7
C00N C00B C004 120.5(3)
C00N C00B H00B 119.7
C005 C00C C00A 120.8(2)
C005 C00C H00C 108.8
C005 C00C C00D 119.9(2)
C00A C00C H00C 108.8
C00D C00C C00A 88.1(2)
C00D C00C H00C 108.8
C009 C00D C00C 117.4(2)
C009 C00D H00D 110.3
C009 C00D C00M 119.0(2)
C00C C00D H00D 110.3
C00C C00D C00M 87.6(2)
C00M C00D H00D 110.3
C004 C00E H00E 119.8
C004 C00E C00R 120.5(3)
C00R C00E H00E 119.8
C006 C00F H00F 120.1
C006 C00F C00G 119.8(3)
C00G C00F H00F 120.1
C005 C00G C00F 121.6(3)
C005 C00G H00G 119.2
C00F C00G H00G 119.2
C006 C00H C008 120.1(3)
C006 C00H H00H 119.9
C008 C00H H00H 119.9
C00J C00I H00I 120.3
C00J C00I C00K 119.4(3)
C00K C00I H00I 120.3
C00I C00J Cl01 119.2(2)
C00I C00J C00O 121.5(3)
C00O C00J Cl01 119.2(2)
C007 C00K H00K 119.3
C00I C00K C007 121.4(3)
C00I C00K H00K 119.3
C007 C00L H00L 118.8
C007 C00L C00O 122.3(3)
C00O C00L H00L 118.8
C00A C00M C00D 87.9(2)
C00A C00M H00J 114.0
C00A C00M H00M 114.0
C00D C00M H00J 114.0
C00D C00M H00M 114.0
H00J C00M H00M 111.2
C00B C00N H00N 119.9
C00B C00N C00P 120.1(3)
C00P C00N H00N 119.9
C00J C00O C00L 118.1(3)
C00J C00O H00O 120.9
C00L C00O H00O 120.9
C00N C00P H00P 120.1
C00N C00P C00R 119.9(3)
C00R C00P H00P 120.1
O002 C00Q H00Q 109.5
O002 C00Q H00R 109.5
O002 C00Q H00S 109.5
H00Q C00Q H00R 109.5
H00Q C00Q H00S 109.5
H00R C00Q H00S 109.5
C00E C00R C00P 119.8(3)
C00E C00R H00T 120.1
C00P C00R H00T 120.1

loop_
_geom_bond_atom_site_label_1
_geom_bond_atom_site_label_2
_geom_bond_distance
Cl01 C00J 1.744(3)
O002 C006 1.374(3)
O002 C00Q 1.432(4)
O003 C009 1.221(3)
C004 C009 1.489(4)
C004 C00B 1.393(4)
C004 C00E 1.382(4)
C005 C008 1.396(4)
C005 C00C 1.506(4)
C005 C00G 1.388(4)
C006 C00F 1.378(4)
C006 C00H 1.380(4)
C007 C00A 1.506(4)
C007 C00K 1.397(4)
C007 C00L 1.386(4)
C008 H008 0.9300
C008 C00H 1.391(4)
C009 C00D 1.501(4)
C00A H00A 0.9800
C00A C00C 1.558(4)
C00A C00M 1.555(4)
C00B H00B 0.9300
C00B C00N 1.374(4)
C00C H00C 0.9800
C00C C00D 1.547(4)
C00D H00D 0.9800
C00D C00M 1.555(4)
C00E H00E 0.9300
C00E C00R 1.386(4)
C00F H00F 0.9300
C00F C00G 1.396(4)
C00G H00G 0.9300
C00H H00H 0.9300
C00I H00I 0.9300
C00I C00J 1.366(4)
C00I C00K 1.389(4)
C00J C00O 1.380(4)
C00K H00K 0.9300
C00L H00L 0.9300
C00L C00O 1.394(4)
C00M H00J 0.9700
C00M H00M 0.9700
C00N H00N 0.9300
C00N C00P 1.383(4)
C00O H00O 0.9300
C00P H00P 0.9300
C00P C00R 1.388(4)
C00Q H00Q 0.9600
C00Q H00R 0.9600
C00Q H00S 0.9600
C00R H00T 0.9300
